data_2237787
loop_
_publ_author_name
'Haridharan, N.'
'Ramkumar, V.'

_publ_section_title
;
 1,3-Bis(2-methylprop-2-enoyl)-1<i>H</i>-benzimidazol-2(3<i>H</i>)-one
;
_journal_coeditor_code CV5390
_journal_issue 6
_journal_name_full 'Acta Crystallographica Section E'
_journal_page_first o818
_journal_paper_doi 10.1107/S1600536813011380
_journal_volume 69
_journal_year 2013
_chemical_formula_iupac 'C15 H14 N2 O3'
_chemical_formula_moiety 'C15 H14 N2 O3'
_chemical_formula_sum 'C15 H14 N2 O3'
_chemical_formula_weight 270.28
_chemical_name_systematic
;
1,3-Bis(2-methylprop-2-enoyl)-1<i>H</i>-benzimidazol-2(3<i>H</i>)-one
;
_space_group_IT_number 15
_symmetry_cell_setting monoclinic
_symmetry_space_group_name_Hall '-C 2yc'
_symmetry_space_group_name_H-M 'C 1 2/c 1'
_atom_sites_solution_hydrogens geom
_atom_sites_solution_primary direct
_atom_sites_solution_secondary difmap
_audit_creation_method SHELXL-97
_cell_angle_alpha 90.00
_cell_angle_beta 102.775(2)
_cell_angle_gamma 90.00
_cell_formula_units_Z 4
_cell_length_a 16.6359(9)
_cell_length_b 8.8629(5)
_cell_length_c 9.6221(4)
_cell_measurement_reflns_used 3023
_cell_measurement_temperature 298(2)
_cell_measurement_theta_max 28.35
_cell_measurement_theta_min 2.62
_cell_volume 1383.59(12)
_computing_cell_refinement 'SAINT-Plus (Bruker, 2004)'
_computing_data_collection 'APEX2 (Bruker, 2004)'
_computing_data_reduction 'SAINT-Plus (Bruker, 2004)'
_computing_molecular_graphics 'ORTEP-3 for Windows (Farrugia, 2012)'
_computing_publication_material 'SHELXL97 (Sheldrick, 2008)'
_computing_structure_refinement 'SHELXL97 (Sheldrick, 2008)'
_computing_structure_solution 'SHELXS97 (Sheldrick, 2008)'
_diffrn_ambient_temperature 298(2)
_diffrn_measured_fraction_theta_full 0.951
_diffrn_measured_fraction_theta_max 0.951
_diffrn_measurement_device_type 'Bruker APEXII CCD area-detector'
_diffrn_measurement_method 'phi and omega scans'
_diffrn_radiation_monochromator graphite
_diffrn_radiation_source 'fine-focus sealed tube'
_diffrn_radiation_type MoK\a
_diffrn_radiation_wavelength 0.71073
_diffrn_reflns_av_R_equivalents 0.0140
_diffrn_reflns_av_sigmaI/netI 0.0118
_diffrn_reflns_limit_h_max 19
_diffrn_reflns_limit_h_min -16
_diffrn_reflns_limit_k_max 10
_diffrn_reflns_limit_k_min -10
_diffrn_reflns_limit_l_max 7
_diffrn_reflns_limit_l_min -11
_diffrn_reflns_number 4086
_diffrn_reflns_theta_full 24.99
_diffrn_reflns_theta_max 24.99
_diffrn_reflns_theta_min 3.22
_exptl_absorpt_coefficient_mu 0.092
_exptl_absorpt_correction_T_max 0.9909
_exptl_absorpt_correction_T_min 0.9801
_exptl_absorpt_correction_type multi-scan
_exptl_absorpt_process_details '(SADABS; Bruker, 2004)'
_exptl_crystal_colour colourless
_exptl_crystal_density_diffrn 1.298
_exptl_crystal_density_method 'not measured'
_exptl_crystal_description prism
_exptl_crystal_F_000 568
_exptl_crystal_size_max 0.22
_exptl_crystal_size_mid 0.18
_exptl_crystal_size_min 0.10
_refine_diff_density_max 0.406
_refine_diff_density_min -0.357
_refine_ls_extinction_method none
_refine_ls_goodness_of_fit_ref 1.161
_refine_ls_hydrogen_treatment constr
_refine_ls_matrix_type full
_refine_ls_number_parameters 93
_refine_ls_number_reflns 1165
_refine_ls_number_restraints 2
_refine_ls_restrained_S_all 1.200
_refine_ls_R_factor_all 0.0615
_refine_ls_R_factor_gt 0.0566
_refine_ls_shift/su_max 0.000
_refine_ls_shift/su_mean 0.000
_refine_ls_structure_factor_coef Fsqd
_refine_ls_weighting_details 'calc w=1/[\s^2^(Fo^2^)+(0.1442P)^2^+0.5014P] where P=(Fo^2^+2Fc^2^)/3'
_refine_ls_weighting_scheme calc
_refine_ls_wR_factor_gt 0.1966
_refine_ls_wR_factor_ref 0.2084
_reflns_number_gt 1042
_reflns_number_total 1165
_reflns_threshold_expression I>2sigma(I)
_cod_data_source_file cv5390.cif
_cod_data_source_block I
_cod_original_sg_symbol_H-M 'C 2/c'
_cod_database_code 2237787
_cod_database_fobs_code 2237787

loop_
_symmetry_equiv_pos_as_xyz
'x, y, z'
'-x, y, -z+1/2'
'x+1/2, y+1/2, z'
'-x+1/2, y+1/2, -z+1/2'
'-x, -y, -z'
'x, -y, z-1/2'
'-x+1/2, -y+1/2, -z'
'x+1/2, -y+1/2, z-1/2'

loop_
_atom_site_type_symbol
_atom_site_label
_atom_site_fract_x
_atom_site_fract_y
_atom_site_fract_z
_atom_site_U_iso_or_equiv
_atom_site_adp_type
_atom_site_calc_flag
_atom_site_refinement_flags
_atom_site_occupancy
_atom_site_symmetry_multiplicity
C C1 0.47013(18) 0.8707(3) 0.7898(4) 0.0750(10) Uani d . 1 1
H H1 0.4508 0.9622 0.8167 0.090 Uiso calc R 1 1
C C2 0.43851(17) 0.7372(3) 0.8301(3) 0.0601(8) Uani d . 1 1
H H2 0.3981 0.7370 0.8832 0.072 Uiso calc R 1 1
C C3 0.46936(12) 0.6045(2) 0.7882(2) 0.0444(6) Uani d . 1 1
C C4 0.5000 0.3574(3) 0.7500 0.0437(8) Uani d S 1 2
C C5 0.38571(13) 0.4045(2) 0.8743(2) 0.0461(7) Uani d . 1 1
C C6 0.34437(13) 0.2572(2) 0.8323(2) 0.0529(7) Uani d D 1 1
N N1 0.44820(10) 0.45224(19) 0.80638(19) 0.0430(6) Uani d . 1 1
O O1 0.5000 0.2222(2) 0.7500 0.0654(8) Uani d S 1 2
O O2 0.36526(12) 0.4856(2) 0.9606(2) 0.0703(7) Uani d . 1 1
C C7 0.31257(19) 0.2319(4) 0.6791(2) 0.0781(10) Uani d D 1 1
H H7A 0.3577 0.2117 0.6345 0.117 Uiso calc R 1 1
H H7B 0.2836 0.3201 0.6371 0.117 Uiso calc R 1 1
H H7C 0.2757 0.1472 0.6655 0.117 Uiso calc R 1 1
C C8 0.3311(2) 0.1649(4) 0.9330(3) 0.0889(11) Uani d D 1 1
H H8A 0.2999 0.0779 0.9084 0.107 Uiso calc R 1 1
H H8B 0.3529 0.1870 1.0284 0.107 Uiso calc R 1 1

loop_
_atom_site_aniso_label
_atom_site_aniso_U_11
_atom_site_aniso_U_22
_atom_site_aniso_U_33
_atom_site_aniso_U_12
_atom_site_aniso_U_13
_atom_site_aniso_U_23
C1 0.0787(19) 0.0326(12) 0.117(3) 0.0049(10) 0.0282(17) -0.0064(13)
C2 0.0603(15) 0.0416(13) 0.0812(19) 0.0069(10) 0.0217(14) -0.0045(11)
C3 0.0411(11) 0.0326(12) 0.0578(14) 0.0014(7) 0.0071(10) 0.0007(8)
C4 0.0413(15) 0.0329(14) 0.0592(19) 0.000 0.0162(13) 0.000
C5 0.0396(11) 0.0463(13) 0.0546(14) 0.0070(8) 0.0152(10) 0.0035(9)
C6 0.0398(12) 0.0520(13) 0.0710(17) -0.0020(9) 0.0208(11) 0.0046(10)
N1 0.0389(9) 0.0329(10) 0.0599(12) 0.0014(6) 0.0166(8) 0.0003(7)
O1 0.0647(16) 0.0316(13) 0.111(2) 0.000 0.0435(15) 0.000
O2 0.0726(13) 0.0674(12) 0.0816(14) 0.0023(9) 0.0399(11) -0.0090(9)
C7 0.0629(17) 0.077(2) 0.089(2) -0.0211(13) 0.0050(16) 0.0023(15)
C8 0.100(2) 0.081(2) 0.095(2) -0.0197(18) 0.0398(19) 0.0097(17)

loop_
_atom_type_symbol
_atom_type_description
_atom_type_scat_dispersion_real
_atom_type_scat_dispersion_imag
_atom_type_scat_source
C C 0.0033 0.0016 'International Tables Vol C Tables 4.2.6.8 and 6.1.1.4'
H H 0.0000 0.0000 'International Tables Vol C Tables 4.2.6.8 and 6.1.1.4'
N N 0.0061 0.0033 'International Tables Vol C Tables 4.2.6.8 and 6.1.1.4'
O O 0.0106 0.0060 'International Tables Vol C Tables 4.2.6.8 and 6.1.1.4'

loop_
_geom_angle_atom_site_label_1
_geom_angle_atom_site_label_2
_geom_angle_atom_site_label_3
_geom_angle_site_symmetry_1
_geom_angle_site_symmetry_3
_geom_angle
C1 C1 C2 2_656 . 121.28(17)
C1 C1 H1 2_656 . 119.4
C2 C1 H1 . . 119.4
C3 C2 C1 . . 117.3(3)
C3 C2 H2 . . 121.4
C1 C2 H2 . . 121.4
C2 C3 C3 . 2_656 121.42(15)
C2 C3 N1 . . 131.2(2)
C3 C3 N1 2_656 . 107.37(11)
O1 C4 N1 . . 127.01(12)
O1 C4 N1 . 2_656 127.01(12)
N1 C4 N1 . 2_656 106.0(2)
O2 C5 N1 . . 119.4(2)
O2 C5 C6 . . 121.8(2)
N1 C5 C6 . . 118.77(18)
C8 C6 C7 . . 124.0(3)
C8 C6 C5 . . 119.0(2)
C7 C6 C5 . . 116.65(19)
C4 N1 C5 . . 125.50(19)
C4 N1 C3 . . 109.53(17)
C5 N1 C3 . . 124.95(17)
C6 C7 H7A . . 109.5
C6 C7 H7B . . 109.5
H7A C7 H7B . . 109.5
C6 C7 H7C . . 109.5
H7A C7 H7C . . 109.5
H7B C7 H7C . . 109.5
C6 C8 H8A . . 120.0
C6 C8 H8B . . 120.0
H8A C8 H8B . . 120.0

loop_
_geom_bond_atom_site_label_1
_geom_bond_atom_site_label_2
_geom_bond_site_symmetry_2
_geom_bond_distance
C1 C1 2_656 1.382(6)
C1 C2 . 1.385(4)
C1 H1 . 0.9300
C2 C3 . 1.378(3)
C2 H2 . 0.9300
C3 C3 2_656 1.383(4)
C3 N1 . 1.415(3)
C4 O1 . 1.198(4)
C4 N1 . 1.397(2)
C4 N1 2_656 1.397(2)
C5 O2 . 1.203(3)
C5 N1 . 1.410(3)
C5 C6 . 1.489(3)
C6 C8 . 1.3242(19)
C6 C7 . 1.4689(19)
C7 H7A . 0.9600
C7 H7B . 0.9600
C7 H7C . 0.9600
C8 H8A . 0.9300
C8 H8B . 0.9300

loop_
_geom_hbond_atom_site_label_D
_geom_hbond_atom_site_label_H
_geom_hbond_atom_site_label_A
_geom_hbond_site_symmetry_A
_geom_hbond_distance_DH
_geom_hbond_distance_HA
_geom_hbond_distance_DA
_geom_hbond_angle_DHA
_geom_hbond_publ_flag
C1 H1 O1 1_565 0.93 2.57 3.193(3) 124 y

loop_
_geom_torsion_atom_site_label_1
_geom_torsion_atom_site_label_2
_geom_torsion_atom_site_label_3
_geom_torsion_atom_site_label_4
_geom_torsion_site_symmetry_1
_geom_torsion_site_symmetry_4
_geom_torsion
C1 C1 C2 C3 2_656 . 0.3(6)
C1 C2 C3 C3 . 2_656 1.4(5)
C1 C2 C3 N1 . . -177.0(2)
O2 C5 C6 C8 . . -46.6(4)
N1 C5 C6 C8 . . 136.0(3)
O2 C5 C6 C7 . . 126.7(3)
N1 C5 C6 C7 . . -50.7(3)
O1 C4 N1 C5 . . 0.0(2)
N1 C4 N1 C5 2_656 . 180.0(2)
O1 C4 N1 C3 . . 178.48(11)
N1 C4 N1 C3 2_656 . -1.51(11)
O2 C5 N1 C4 . . 153.7(2)
C6 C5 N1 C4 . . -28.9(3)
O2 C5 N1 C3 . . -24.6(3)
C6 C5 N1 C3 . . 152.8(2)
C2 C3 N1 C4 . . -177.4(2)
C3 C3 N1 C4 2_656 . 4.0(3)
C2 C3 N1 C5 . . 1.1(4)
C3 C3 N1 C5 2_656 . -177.4(2)
